data_7053011
loop_
_publ_author_name
'Stilinovi\'c, Vladimir'
'Bu\<car, Dejan-Kre\<simir'
'Halasz, Ivan'
'Me\<strovi\'c, Ernest'

_publ_section_title
;
 V&#xE001;O&#x22EF;C interactions in crystal structures of
 oxovanadium-coordination compounds
;
_journal_issue 3
_journal_name_full 'New Journal of Chemistry'
_journal_page_first 619
_journal_paper_doi 10.1039/c2nj40780a
_journal_volume 37
_journal_year 2013
_chemical_formula_moiety 'C36 H29 N O5 V'
_chemical_formula_sum 'C36 H29 N O5 V'
_chemical_formula_weight 606.54
_chemical_name_common
;bis(1,3-diphenylpropane-1,3-dionato)(3-
methylpyridine)oxovanadium(IV)
;
_chemical_name_systematic
;
bis(1,3-diphenylpropane-1,3-dionato)(3-methylpyridine)oxovanadium(IV)
;
_space_group_IT_number 14
_symmetry_cell_setting monoclinic
_symmetry_space_group_name_Hall '-P 2yab'
_symmetry_space_group_name_H-M 'P 1 21/a 1'
_atom_sites_solution_hydrogens geom
_atom_sites_solution_primary direct
_atom_sites_solution_secondary difmap
_audit_creation_method SHELXL-97
_cell_angle_alpha 90.00
_cell_angle_beta 104.117(9)
_cell_angle_gamma 90.00
_cell_formula_units_Z 4
_cell_length_a 10.8327(11)
_cell_length_b 20.919(3)
_cell_length_c 13.3107(14)
_cell_measurement_temperature 100(2)
_cell_volume 2925.2(6)
_computing_cell_refinement
;
Oxford Diffraction (2003). CrysAlis RED. Version
1.171.26 beta. Oxford Diffraction Ltd, Abingdon, Oxfordshire, England.
;
_computing_data_collection
;
Oxford Diffraction (2003). CrysAlis CCD. Version
1.171.26 beta. Oxford Diffraction Ltd, Abingdon, Oxfordshire, England.
;
_computing_data_reduction
;
Oxford Diffraction (2003). CrysAlis RED. Version
1.171.26 beta. Oxford Diffraction Ltd, Abingdon, Oxfordshire, England.
;
_computing_publication_material 'SHELXL-97 (Sheldrick, 1997)'
_computing_structure_refinement 'SHELXL-97 (Sheldrick, 1997)'
_computing_structure_solution 'SHELXS-97 (Sheldrick, 1997)'
_diffrn_ambient_temperature 100(2)
_diffrn_measured_fraction_theta_full 0.993
_diffrn_measured_fraction_theta_max 0.993
_diffrn_measurement_device_type 'Xcalibur3 CCD'
_diffrn_measurement_method 'omega scans'
_diffrn_radiation_monochromator graphite
_diffrn_radiation_source 'fine-focus sealed tube'
_diffrn_radiation_type MoK\a
_diffrn_radiation_wavelength 0.71073
_diffrn_reflns_av_R_equivalents 0.0522
_diffrn_reflns_av_sigmaI/netI 0.0484
_diffrn_reflns_limit_h_max 13
_diffrn_reflns_limit_h_min -13
_diffrn_reflns_limit_k_max 26
_diffrn_reflns_limit_k_min -26
_diffrn_reflns_limit_l_max 17
_diffrn_reflns_limit_l_min -17
_diffrn_reflns_number 26116
_diffrn_reflns_theta_full 27.08
_diffrn_reflns_theta_max 27.08
_diffrn_reflns_theta_min 3.81
_exptl_absorpt_coefficient_mu 0.385
_exptl_absorpt_correction_type none
_exptl_crystal_colour 'dark red'
_exptl_crystal_density_diffrn 1.377
_exptl_crystal_density_method 'not measured'
_exptl_crystal_description prismatic
_exptl_crystal_F_000 1260
_exptl_crystal_size_max 0.25
_exptl_crystal_size_mid 0.15
_exptl_crystal_size_min 0.10
_refine_diff_density_max 0.278
_refine_diff_density_min -0.442
_refine_diff_density_rms 0.059
_refine_ls_extinction_method none
_refine_ls_goodness_of_fit_ref 1.120
_refine_ls_hydrogen_treatment constr
_refine_ls_matrix_type full
_refine_ls_number_parameters 389
_refine_ls_number_reflns 6384
_refine_ls_number_restraints 0
_refine_ls_restrained_S_all 1.120
_refine_ls_R_factor_all 0.0743
_refine_ls_R_factor_gt 0.0567
_refine_ls_shift/su_max 0.000
_refine_ls_shift/su_mean 0.000
_refine_ls_structure_factor_coef Fsqd
_refine_ls_weighting_details 'calc w=1/[\s^2^(Fo^2^)+(0.0218P)^2^+3.2076P] where P=(Fo^2^+2Fc^2^)/3'
_refine_ls_weighting_scheme calc
_refine_ls_wR_factor_gt 0.0942
_refine_ls_wR_factor_ref 0.1013
_reflns_number_gt 5371
_reflns_number_total 6384
_reflns_threshold_expression >2sigma(I)
_cod_data_source_file c2nj40780a.txt
_cod_data_source_block 3-mepy
_cod_original_cell_volume 2925.3(6)
_cod_original_sg_symbol_H-M 'P 21/a'
_cod_database_code 7053011

loop_
_symmetry_equiv_pos_as_xyz
'x, y, z'
'-x+1/2, y+1/2, -z'
'-x, -y, -z'
'x-1/2, -y-1/2, z'

loop_
_atom_site_label
_atom_site_type_symbol
_atom_site_fract_x
_atom_site_fract_y
_atom_site_fract_z
_atom_site_U_iso_or_equiv
_atom_site_adp_type
_atom_site_occupancy
_atom_site_symmetry_multiplicity
_atom_site_calc_flag
_atom_site_refinement_flags
V V 0.64619(4) 0.470989(19) 0.17239(3) 0.01453(10) Uani 1 1 d .
O1 O 0.54437(15) 0.43081(8) 0.08912(13) 0.0198(4) Uani 1 1 d .
O2 O 0.58638(15) 0.44631(8) 0.29712(12) 0.0169(3) Uani 1 1 d .
O3 O 0.55468(15) 0.55370(8) 0.17303(12) 0.0167(3) Uani 1 1 d .
O4 O 0.79552(14) 0.52450(7) 0.27396(12) 0.0165(3) Uani 1 1 d .
O5 O 0.77784(14) 0.40136(7) 0.20456(12) 0.0164(3) Uani 1 1 d .
N N 0.73494(18) 0.50828(9) 0.05608(15) 0.0172(4) Uani 1 1 d .
C1 C 0.9109(2) 0.51050(11) 0.31188(17) 0.0142(5) Uani 1 1 d .
C2 C 0.9656(2) 0.45050(11) 0.30201(17) 0.0156(5) Uani 1 1 d .
H2 H 1.0516 0.4446 0.3330 0.019 Uiso 1 1 calc R
C3 C 0.8972(2) 0.39969(11) 0.24814(17) 0.0144(5) Uani 1 1 d .
C4 C 0.9631(2) 0.33875(11) 0.23363(18) 0.0160(5) Uani 1 1 d .
C5 C 1.0826(2) 0.32223(12) 0.2944(2) 0.0228(5) Uani 1 1 d .
H5 H 1.1233 0.3487 0.3485 0.027 Uiso 1 1 calc R
C6 C 1.1413(3) 0.26614(12) 0.2743(2) 0.0264(6) Uani 1 1 d .
H6 H 1.2213 0.2555 0.3151 0.032 Uiso 1 1 calc R
C7 C 1.0821(2) 0.22613(12) 0.1946(2) 0.0246(6) Uani 1 1 d .
H7 H 1.1215 0.1886 0.1819 0.029 Uiso 1 1 calc R
C8 C 0.9636(2) 0.24239(12) 0.1338(2) 0.0256(6) Uani 1 1 d .
H8 H 0.9236 0.2159 0.0795 0.031 Uiso 1 1 calc R
C9 C 0.9046(2) 0.29783(12) 0.1535(2) 0.0215(5) Uani 1 1 d .
H9 H 0.8244 0.3080 0.1127 0.026 Uiso 1 1 calc R
C10 C 0.9938(2) 0.56285(11) 0.36782(17) 0.0145(5) Uani 1 1 d .
C11 C 1.1015(2) 0.55092(11) 0.44785(18) 0.0164(5) Uani 1 1 d .
H11 H 1.1218 0.5091 0.4695 0.020 Uiso 1 1 calc R
C12 C 1.1784(2) 0.60072(12) 0.49526(19) 0.0200(5) Uani 1 1 d .
H12 H 1.2492 0.5924 0.5492 0.024 Uiso 1 1 calc R
C13 C 1.1494(2) 0.66287(12) 0.46211(19) 0.0220(5) Uani 1 1 d .
H13 H 1.2019 0.6962 0.4929 0.026 Uiso 1 1 calc R
C14 C 1.0422(2) 0.67557(12) 0.3831(2) 0.0239(6) Uani 1 1 d .
H14 H 1.0230 0.7173 0.3608 0.029 Uiso 1 1 calc R
C15 C 0.9640(2) 0.62574(11) 0.33759(19) 0.0191(5) Uani 1 1 d .
H15 H 0.8907 0.6345 0.2863 0.023 Uiso 1 1 calc R
C16 C 0.4862(2) 0.46725(11) 0.32145(17) 0.0148(5) Uani 1 1 d .
C17 C 0.4243(2) 0.52412(11) 0.28446(18) 0.0164(5) Uani 1 1 d .
H17 H 0.3507 0.5346 0.3050 0.020 Uiso 1 1 calc R
C18 C 0.4665(2) 0.56625(11) 0.21839(17) 0.0149(5) Uani 1 1 d .
C19 C 0.4073(2) 0.63092(11) 0.19647(18) 0.0155(5) Uani 1 1 d .
C20 C 0.3416(2) 0.66013(11) 0.26199(19) 0.0206(5) Uani 1 1 d .
H20 H 0.3350 0.6395 0.3224 0.025 Uiso 1 1 calc R
C21 C 0.2863(2) 0.71945(12) 0.2378(2) 0.0247(6) Uani 1 1 d .
H21 H 0.2422 0.7384 0.2819 0.030 Uiso 1 1 calc R
C22 C 0.2958(3) 0.75087(12) 0.1488(2) 0.0265(6) Uani 1 1 d .
H22 H 0.2574 0.7905 0.1323 0.032 Uiso 1 1 calc R
C23 C 0.3630(3) 0.72279(12) 0.0840(2) 0.0244(6) Uani 1 1 d .
H23 H 0.3713 0.7442 0.0248 0.029 Uiso 1 1 calc R
C24 C 0.4180(2) 0.66321(11) 0.10706(18) 0.0190(5) Uani 1 1 d .
H24 H 0.4621 0.6446 0.0629 0.023 Uiso 1 1 calc R
C25 C 0.4387(2) 0.42599(11) 0.39516(17) 0.0148(5) Uani 1 1 d .
C26 C 0.3665(2) 0.44926(12) 0.46057(18) 0.0173(5) Uani 1 1 d .
H26 H 0.3444 0.4923 0.4577 0.021 Uiso 1 1 calc R
C27 C 0.3272(2) 0.40943(12) 0.52968(18) 0.0203(5) Uani 1 1 d .
H27 H 0.2796 0.4256 0.5734 0.024 Uiso 1 1 calc R
C28 C 0.3594(2) 0.34494(12) 0.53327(19) 0.0230(6) Uani 1 1 d .
H28 H 0.3324 0.3178 0.5789 0.028 Uiso 1 1 calc R
C29 C 0.4315(2) 0.32113(12) 0.4689(2) 0.0233(6) Uani 1 1 d .
H29 H 0.4531 0.2780 0.4715 0.028 Uiso 1 1 calc R
C30 C 0.4715(2) 0.36142(11) 0.40087(19) 0.0193(5) Uani 1 1 d .
H30 H 0.5207 0.3453 0.3584 0.023 Uiso 1 1 calc R
C31 C 0.7918(2) 0.46757(12) 0.00381(18) 0.0184(5) Uani 1 1 d .
H31 H 0.7949 0.4245 0.0218 0.022 Uiso 1 1 calc R
C32 C 0.8465(2) 0.48634(12) -0.07583(18) 0.0211(5) Uani 1 1 d .
C33 C 0.8396(2) 0.55062(13) -0.1016(2) 0.0255(6) Uani 1 1 d .
H33 H 0.8746 0.5652 -0.1546 0.031 Uiso 1 1 calc R
C34 C 0.7815(2) 0.59281(13) -0.0492(2) 0.0257(6) Uani 1 1 d .
H34 H 0.7767 0.6360 -0.0662 0.031 Uiso 1 1 calc R
C35 C 0.7298(2) 0.57022(12) 0.02956(19) 0.0215(5) Uani 1 1 d .
H35 H 0.6904 0.5989 0.0651 0.026 Uiso 1 1 calc R
C36 C 0.9089(2) 0.43826(13) -0.1305(2) 0.0264(6) Uani 1 1 d .
H36A H 0.8650 0.4368 -0.2025 0.040 Uiso 1 1 calc R
H36C H 0.9058 0.3969 -0.1001 0.040 Uiso 1 1 calc R
H36B H 0.9960 0.4502 -0.1242 0.040 Uiso 1 1 calc R

loop_
_atom_site_aniso_label
_atom_site_aniso_U_11
_atom_site_aniso_U_22
_atom_site_aniso_U_33
_atom_site_aniso_U_23
_atom_site_aniso_U_13
_atom_site_aniso_U_12
V 0.01256(19) 0.0154(2) 0.0160(2) 0.00001(17) 0.00426(14) 0.00004(15)
O1 0.0164(8) 0.0216(9) 0.0217(9) -0.0009(7) 0.0053(7) -0.0018(7)
O2 0.0144(8) 0.0185(8) 0.0194(8) 0.0033(7) 0.0069(7) 0.0040(6)
O3 0.0158(8) 0.0174(8) 0.0180(8) 0.0021(7) 0.0065(7) 0.0020(6)
O4 0.0142(8) 0.0161(8) 0.0188(8) -0.0015(7) 0.0034(6) 0.0009(6)
O5 0.0130(8) 0.0154(8) 0.0210(9) -0.0018(7) 0.0046(7) 0.0001(6)
N 0.0127(9) 0.0218(11) 0.0170(10) -0.0018(8) 0.0031(8) -0.0012(8)
C1 0.0162(11) 0.0162(12) 0.0118(11) 0.0010(9) 0.0063(9) -0.0009(9)
C2 0.0126(11) 0.0169(12) 0.0170(12) -0.0016(9) 0.0030(9) 0.0015(9)
C3 0.0148(11) 0.0160(12) 0.0145(11) 0.0013(9) 0.0078(9) -0.0007(9)
C4 0.0159(11) 0.0144(12) 0.0202(12) 0.0010(9) 0.0088(9) -0.0002(9)
C5 0.0242(13) 0.0161(12) 0.0258(14) 0.0009(10) 0.0017(10) 0.0024(10)
C6 0.0231(13) 0.0214(14) 0.0332(15) 0.0034(12) 0.0039(11) 0.0070(10)
C7 0.0284(14) 0.0151(12) 0.0350(15) 0.0013(11) 0.0170(12) 0.0037(10)
C8 0.0265(14) 0.0188(13) 0.0334(15) -0.0083(11) 0.0109(12) 0.0003(10)
C9 0.0162(12) 0.0198(13) 0.0290(14) -0.0050(11) 0.0067(10) 0.0000(10)
C10 0.0157(11) 0.0153(12) 0.0150(11) -0.0016(9) 0.0084(9) -0.0006(9)
C11 0.0167(11) 0.0161(11) 0.0185(12) 0.0025(10) 0.0081(9) 0.0028(9)
C12 0.0163(12) 0.0254(13) 0.0181(12) -0.0037(10) 0.0034(10) 0.0009(10)
C13 0.0201(13) 0.0193(13) 0.0268(14) -0.0087(11) 0.0058(10) -0.0037(10)
C14 0.0266(14) 0.0138(12) 0.0302(14) -0.0023(11) 0.0048(11) 0.0013(10)
C15 0.0195(12) 0.0169(12) 0.0198(12) -0.0013(10) 0.0025(10) 0.0022(9)
C16 0.0130(11) 0.0161(12) 0.0142(11) -0.0014(9) 0.0015(9) -0.0011(9)
C17 0.0129(11) 0.0183(12) 0.0194(12) 0.0022(10) 0.0064(9) 0.0023(9)
C18 0.0118(11) 0.0163(12) 0.0152(11) -0.0020(9) 0.0007(9) -0.0003(9)
C19 0.0128(11) 0.0137(11) 0.0189(12) -0.0020(9) 0.0016(9) -0.0015(9)
C20 0.0241(13) 0.0177(12) 0.0207(13) 0.0010(10) 0.0067(10) 0.0016(10)
C21 0.0274(14) 0.0199(13) 0.0273(14) -0.0041(11) 0.0079(11) 0.0047(10)
C22 0.0311(15) 0.0154(13) 0.0292(14) -0.0002(11) 0.0000(11) 0.0067(11)
C23 0.0336(15) 0.0184(13) 0.0195(13) 0.0039(10) 0.0034(11) 0.0010(11)
C24 0.0207(13) 0.0177(12) 0.0189(12) 0.0003(10) 0.0054(10) 0.0021(10)
C25 0.0147(11) 0.0158(11) 0.0132(11) -0.0001(9) 0.0020(9) -0.0015(9)
C26 0.0160(11) 0.0172(12) 0.0186(12) -0.0002(10) 0.0042(9) 0.0002(9)
C27 0.0172(12) 0.0273(14) 0.0181(12) -0.0008(10) 0.0073(10) -0.0005(10)
C28 0.0243(13) 0.0244(13) 0.0216(13) 0.0076(11) 0.0081(11) -0.0031(10)
C29 0.0249(13) 0.0158(12) 0.0301(14) 0.0043(11) 0.0085(11) 0.0027(10)
C30 0.0199(12) 0.0190(12) 0.0208(12) 0.0000(10) 0.0082(10) 0.0014(10)
C31 0.0144(11) 0.0224(13) 0.0186(12) -0.0028(10) 0.0043(9) -0.0021(10)
C32 0.0145(11) 0.0315(15) 0.0171(12) -0.0062(11) 0.0033(9) -0.0039(10)
C33 0.0234(13) 0.0332(15) 0.0213(13) 0.0053(11) 0.0081(11) -0.0062(11)
C34 0.0236(14) 0.0237(14) 0.0308(15) 0.0068(11) 0.0087(11) -0.0004(11)
C35 0.0181(12) 0.0212(13) 0.0253(13) 0.0006(11) 0.0056(10) -0.0016(10)
C36 0.0240(14) 0.0316(15) 0.0255(14) -0.0038(12) 0.0099(11) -0.0010(11)

loop_
_atom_type_symbol
_atom_type_description
_atom_type_scat_dispersion_real
_atom_type_scat_dispersion_imag
_atom_type_scat_source
C C 0.0033 0.0016 'International Tables Vol C Tables 4.2.6.8 and 6.1.1.4'
H H 0.0000 0.0000 'International Tables Vol C Tables 4.2.6.8 and 6.1.1.4'
O O 0.0106 0.0060 'International Tables Vol C Tables 4.2.6.8 and 6.1.1.4'
N N 0.0061 0.0033 'International Tables Vol C Tables 4.2.6.8 and 6.1.1.4'
V V 0.3005 0.5294 'International Tables Vol C Tables 4.2.6.8 and 6.1.1.4'

loop_
_geom_angle_atom_site_label_1
_geom_angle_atom_site_label_2
_geom_angle_atom_site_label_3
_geom_angle
O1 V O2 97.58(8)
O1 V O3 101.51(8)
O2 V O3 87.60(7)
O1 V O5 95.76(8)
O2 V O5 89.59(7)
O3 V O5 162.73(7)
O1 V O4 174.26(8)
O2 V O4 87.63(6)
O3 V O4 81.05(6)
O5 V O4 81.81(6)
O1 V N 92.61(8)
O2 V N 169.80(7)
O3 V N 89.90(7)
O5 V N 89.87(7)
O4 V N 82.21(7)
C16 O2 V 126.09(14)
C18 O3 V 127.64(15)
C1 O4 V 130.50(15)
C3 O5 V 134.50(15)
C31 N C35 118.2(2)
C31 N V 118.96(16)
C35 N V 122.77(16)
O2 C16 C17 124.4(2)
O2 C16 C25 114.7(2)
C17 C16 C25 120.9(2)
C12 C11 C10 120.7(2)
C12 C11 H11 119.7
C10 C11 H11 119.7
C15 C10 C11 118.8(2)
C15 C10 C1 118.7(2)
C11 C10 C1 122.5(2)
O5 C3 C2 124.4(2)
O5 C3 C4 115.2(2)
C2 C3 C4 120.4(2)
C16 C17 C18 123.9(2)
C16 C17 H17 118.1
C18 C17 H17 118.1
C20 C19 C24 118.8(2)
C20 C19 C18 122.3(2)
C24 C19 C18 118.9(2)
C9 C4 C5 118.5(2)
C9 C4 C3 118.7(2)
C5 C4 C3 122.8(2)
O3 C18 C17 124.4(2)
O3 C18 C19 115.4(2)
C17 C18 C19 120.2(2)
C26 C25 C30 118.6(2)
C26 C25 C16 123.1(2)
C30 C25 C16 118.2(2)
C8 C9 C4 121.1(2)
C8 C9 H9 119.5
C4 C9 H9 119.5
O4 C1 C2 124.6(2)
O4 C1 C10 116.4(2)
C2 C1 C10 118.9(2)
C27 C26 C25 121.1(2)
C27 C26 H26 119.5
C25 C26 H26 119.5
N C31 C32 123.4(2)
N C31 H31 118.3
C32 C31 H31 118.3
C14 C15 C10 120.7(2)
C14 C15 H15 119.6
C10 C15 H15 119.6
C29 C30 C25 120.7(2)
C29 C30 H30 119.6
C25 C30 H30 119.6
C23 C24 C19 120.3(2)
C23 C24 H24 119.9
C19 C24 H24 119.9
C3 C2 C1 123.1(2)
C3 C2 H2 118.5
C1 C2 H2 118.5
C13 C12 C11 119.8(2)
C13 C12 H12 120.1
C11 C12 H12 120.1
C26 C27 C28 119.4(2)
C26 C27 H27 120.3
C28 C27 H27 120.3
C6 C7 C8 119.5(2)
C6 C7 H7 120.3
C8 C7 H7 120.3
C12 C13 C14 120.2(2)
C12 C13 H13 119.9
C14 C13 H13 119.9
C33 C32 C31 117.1(2)
C33 C32 C36 122.4(2)
C31 C32 C36 120.5(2)
C21 C20 C19 120.4(2)
C21 C20 H20 119.8
C19 C20 H20 119.8
C6 C5 C4 120.1(2)
C6 C5 H5 120.0
C4 C5 H5 120.0
C9 C8 C7 120.2(2)
C9 C8 H8 119.9
C7 C8 H8 119.9
C29 C28 C27 120.1(2)
C29 C28 H28 119.9
C27 C28 H28 119.9
C33 C34 C35 119.1(2)
C33 C34 H34 120.5
C35 C34 H34 120.5
C21 C22 C23 119.5(2)
C21 C22 H22 120.3
C23 C22 H22 120.3
C22 C21 C20 120.6(2)
C22 C21 H21 119.7
C20 C21 H21 119.7
C30 C29 C28 120.0(2)
C30 C29 H29 120.0
C28 C29 H29 120.0
C15 C14 C13 119.8(2)
C15 C14 H14 120.1
C13 C14 H14 120.1
C32 C36 H36A 109.5
C32 C36 H36C 109.5
H36A C36 H36C 109.5
C32 C36 H36B 109.5
H36A C36 H36B 109.5
H36C C36 H36B 109.5
N C35 C34 122.0(2)
N C35 H35 119.0
C34 C35 H35 119.0
C7 C6 C5 120.7(2)
C7 C6 H6 119.7
C5 C6 H6 119.7
C24 C23 C22 120.5(2)
C24 C23 H23 119.8
C22 C23 H23 119.8
C34 C33 C32 120.2(2)
C34 C33 H33 119.9
C32 C33 H33 119.9

loop_
_geom_bond_atom_site_label_1
_geom_bond_atom_site_label_2
_geom_bond_distance
V O1 1.5985(16)
V O2 1.9919(16)
V O3 1.9952(16)
V O5 2.0102(16)
V O4 2.1519(16)
V N 2.158(2)
O2 C16 1.283(3)
O3 C18 1.275(3)
O4 C1 1.262(3)
O5 C3 1.282(3)
N C31 1.341(3)
N C35 1.341(3)
C16 C17 1.395(3)
C16 C25 1.490(3)
C11 C12 1.386(3)
C11 C10 1.397(3)
C11 H11 0.9300
C10 C15 1.391(3)
C10 C1 1.495(3)
C3 C2 1.391(3)
C3 C4 1.497(3)
C17 C18 1.398(3)
C17 H17 0.9300
C19 C20 1.394(3)
C19 C24 1.397(3)
C19 C18 1.495(3)
C4 C9 1.393(3)
C4 C5 1.392(3)
C25 C26 1.392(3)
C25 C30 1.394(3)
C9 C8 1.380(3)
C9 H9 0.9300
C1 C2 1.408(3)
C26 C27 1.383(3)
C26 H26 0.9300
C31 C32 1.391(3)
C31 H31 0.9300
C15 C14 1.387(3)
C15 H15 0.9300
C30 C29 1.381(3)
C30 H30 0.9300
C24 C23 1.383(3)
C24 H24 0.9300
C2 H2 0.9300
C12 C13 1.384(3)
C12 H12 0.9300
C27 C28 1.391(4)
C27 H27 0.9300
C7 C6 1.381(4)
C7 C8 1.382(4)
C7 H7 0.9300
C13 C14 1.389(3)
C13 H13 0.9300
C32 C33 1.385(4)
C32 C36 1.496(3)
C20 C21 1.382(3)
C20 H20 0.9300
C5 C6 1.391(3)
C5 H5 0.9300
C8 H8 0.9300
C28 C29 1.386(4)
C28 H28 0.9300
C34 C33 1.370(4)
C34 C35 1.386(3)
C34 H34 0.9300
C22 C21 1.381(4)
C22 C23 1.387(4)
C22 H22 0.9300
C21 H21 0.9300
C29 H29 0.9300
C14 H14 0.9300
C36 H36A 0.9600
C36 H36C 0.9600
C36 H36B 0.9600
C35 H35 0.9300
C6 H6 0.9300
C23 H23 0.9300
C33 H33 0.9300
